data_7122419
loop_
_publ_author_name
'Holmes, Jessica L.'
'Abrahams, Brendan F.'
'Ahveninen, Anna'
'Boughton, Berin A.'
'Hudson, Timothy A.'
'Robson, Richard'
'Thinagaran, Dinaiz'

_publ_section_title
;
 Self-assembly of a Si-based cage by the formation of 24 equivalent
 covalent bonds.
;
_journal_issue 84
_journal_name_full 'Chemical communications (Cambridge, England)'
_journal_page_first 11877
_journal_page_last 11880
_journal_paper_doi 10.1039/c8cc06405a
_journal_volume 54
_journal_year 2018
_chemical_formula_moiety 'C120 H78 Cs4 O30 Si6, 1.8(Br)'
_chemical_formula_sum 'C152 H298 Br2 Cs4 N4 O94 Si6'
_chemical_formula_weight 4545.93
_space_group_crystal_system cubic
_space_group_IT_number 216
_space_group_name_Hall 'F -4 2 3'
_space_group_name_H-M_alt 'F -4 3 m'
_symmetry_space_group_name_Hall 'F -4 2 3'
_symmetry_space_group_name_H-M 'F -4 3 m'
_atom_sites_solution_hydrogens mixed
_audit_creation_date 2018-01-06
_audit_creation_method
;
Olex2 1.2
(compiled Nov 22 2016 11:51:51 for OlexSys, GUI svn.r5269)
;
_audit_update_record
;
2018-08-05 deposited with the CCDC.
2018-09-26 downloaded from the CCDC.
;
_cell_angle_alpha 90
_cell_angle_beta 90
_cell_angle_gamma 90
_cell_formula_units_Z 4
_cell_length_a 27.7206(7)
_cell_length_b 27.7206(7)
_cell_length_c 27.7206(7)
_cell_measurement_reflns_used 1225
_cell_measurement_temperature 130.01(10)
_cell_measurement_theta_max 56.3330
_cell_measurement_theta_min 4.4830
_cell_volume 21301.4(9)
_computing_cell_refinement 'CrysAlisPro 1.171.38.46 (Rigaku OD, 2015)'
_computing_data_collection 'CrysAlisPro 1.171.38.46 (Rigaku OD, 2015)'
_computing_data_reduction 'CrysAlisPro 1.171.38.46 (Rigaku OD, 2015)'
_computing_molecular_graphics 'Olex2 (Dolomanov et al., 2009)'
_computing_publication_material 'Olex2 (Dolomanov et al., 2009)'
_computing_structure_refinement 'ShelXL (Sheldrick, 2015)'
_diffrn_ambient_environment N~2~
_diffrn_ambient_temperature 130.01(10)
_diffrn_detector 'CCD plate'
_diffrn_detector_area_resol_mean 10.2273
_diffrn_detector_type Atlas
_diffrn_measured_fraction_theta_full 0.9974
_diffrn_measured_fraction_theta_max 0.8266
_diffrn_measurement_details
;
List of Runs (angles in degrees, time in seconds):

  # Type    Start    End  Width  t~exp~   \w     \q     \k     \f   Frames
#--------------------------------------------------------------------------
  1  \w    -64.00  -7.00   1.00    2.50    --  -41.74 125.00 150.00   57
  2  \w     85.00 177.00   1.00   15.00    --  112.00  30.00 120.00   92
  3  \w     47.00  83.00   1.00   15.00    --  112.00 -30.00-120.00   36
;
_diffrn_measurement_device 'four-circle diffractometer'
_diffrn_measurement_device_type 'SuperNova, Dual, Cu at zero, Atlas'
_diffrn_measurement_method '\w scans'
_diffrn_orient_matrix_type 'CrysAlisPro convention (1999,Acta A55,543-557)'
_diffrn_orient_matrix_UB_11 0.0126962000
_diffrn_orient_matrix_UB_12 -0.0488957000
_diffrn_orient_matrix_UB_13 -0.0233840000
_diffrn_orient_matrix_UB_21 0.0340060000
_diffrn_orient_matrix_UB_22 0.0258875000
_diffrn_orient_matrix_UB_23 -0.0356165000
_diffrn_orient_matrix_UB_31 0.0420345000
_diffrn_orient_matrix_UB_32 -0.0061199000
_diffrn_orient_matrix_UB_33 0.0356011000
_diffrn_radiation_monochromator mirror
_diffrn_radiation_probe x-ray
_diffrn_radiation_type 'Cu K\a'
_diffrn_radiation_wavelength 1.54184
_diffrn_reflns_av_R_equivalents 0.0380
_diffrn_reflns_av_unetI/netI 0.0344
_diffrn_reflns_Laue_measured_fraction_full 0.998
_diffrn_reflns_Laue_measured_fraction_max 0.998
_diffrn_reflns_limit_h_max 15
_diffrn_reflns_limit_h_min -32
_diffrn_reflns_limit_k_max 21
_diffrn_reflns_limit_k_min -33
_diffrn_reflns_limit_l_max 26
_diffrn_reflns_limit_l_min -12
_diffrn_reflns_number 5561
_diffrn_reflns_point_group_measured_fraction_full 0.998
_diffrn_reflns_point_group_measured_fraction_max 0.998
_diffrn_reflns_theta_full 67.684
_diffrn_reflns_theta_max 67.776
_diffrn_reflns_theta_min 4.512
_diffrn_source 'micro-focus sealed X-ray tube'
_diffrn_source_type 'SuperNova (Cu) X-ray Source'
_exptl_absorpt_coefficient_mu 6.846
_exptl_absorpt_correction_T_max 1.00000
_exptl_absorpt_correction_T_min 0.88823
_exptl_absorpt_correction_type multi-scan
_exptl_absorpt_process_details
;
CrysAlisPro 1.171.38.46 (Rigaku Oxford Diffraction, 2015)
Empirical absorption correction using spherical harmonics,
 implemented in SCALE3 ABSPACK scaling algorithm.
;
_exptl_crystal_colour 'pale yellow'
_exptl_crystal_density_diffrn 1.418
_exptl_crystal_description tetrahedron
_exptl_crystal_F_000 9456
_exptl_crystal_size_max 0.2
_exptl_crystal_size_mid 0.2
_exptl_crystal_size_min 0.2
_refine_diff_density_max 2.092
_refine_diff_density_min -0.801
_refine_diff_density_rms 0.176
_refine_ls_abs_structure_details
;
 Refined as an inversion twin.
;
_refine_ls_abs_structure_Flack 0.09(2)
_refine_ls_extinction_method none
_refine_ls_goodness_of_fit_ref 1.293
_refine_ls_hydrogen_treatment mixed
_refine_ls_matrix_type full
_refine_ls_number_parameters 92
_refine_ls_number_reflns 1670
_refine_ls_number_restraints 26
_refine_ls_restrained_S_all 1.298
_refine_ls_R_factor_all 0.1083
_refine_ls_R_factor_gt 0.1023
_refine_ls_shift/su_max 0.000
_refine_ls_shift/su_mean 0.000
_refine_ls_structure_factor_coef Fsqd
_refine_ls_weighting_details 'w=1/[\s^2^(Fo^2^)+(0.2000P)^2^] where P=(Fo^2^+2Fc^2^)/3'
_refine_ls_weighting_scheme calc
_refine_ls_wR_factor_gt 0.2762
_refine_ls_wR_factor_ref 0.2864
_reflns_Friedel_coverage 0.882
_reflns_Friedel_fraction_full 0.999
_reflns_Friedel_fraction_max 0.999
_reflns_number_gt 1508
_reflns_number_total 1670
_reflns_threshold_expression 'I > 2\s(I)'
_cod_data_source_file c8cc06405a2.cif
_cod_data_source_block jlh_sitet_csbr_soak_sx
_cod_depositor_comments 'Adding full bibliography for 7122418--7122419.cif.'
_cod_original_cell_volume 21301.4(16)
_cod_database_code 7122419
_chemical_oxdiff_usercomment 'light yellow chunk. crystal of si tet soaked in aq CsBr 30 mg. Dec 17 2017 '
_shelx_space_group_comment
;
The symmetry employed for this shelxl refinement is uniquely defined
by the following loop, which should always be used as a source of
symmetry information in preference to the above space-group names.
They are only intended as comments.
;
_reflns_odcompleteness_completeness 99.74
_reflns_odcompleteness_iscentric 1
_reflns_odcompleteness_theta 74.33
_olex2_refinement_description
;
1. Twinned data refinement
 Scales: 0.91(2) 0.09(2)
2. Fixed Uiso
 At 1.2 times of:
  All C(H) groups, All C(H,H) groups
3. Restrained distances
 C5-C6 = C6-C7 = C7-C8
 1.39 with sigma of 0.01
 C5-C8
 2.78 with sigma of 0.01
 C8-H8
 0.93 with sigma of 0.01
 C6-C7 \\sim C7-C8
 with sigma of 0.02
4. Restrained planarity
 C5, C6, C8, C7
 with sigma of 0.1
 C5, C6, C7, C8
 with sigma of 0.1
5. Uiso/Uaniso restraints and constraints
Uanis(C8) \\sim Ueq, Uanis(C7) \\sim Ueq: with sigma of 0.1 and sigma for
terminal atoms of 0.2
Uanis(C6) \\sim Ueq, Uanis(C7) \\sim Ueq, Uanis(C8) \\sim Ueq: with sigma of
0.01 and sigma for terminal atoms of 0.02
6. Others
 Fixed Sof: Br1(0.03333) C6(0.5) H6(0.5) O5(0.25) C7(0.5) H7(0.5) Br2(0.00833)
7.a Secondary CH2 refined with riding coordinates:
 C4(H4A,H4B)
7.b Aromatic/amide H refined with riding coordinates:
 C2(H2), C6(H6), C7(H7)
;
_shelx_shelxl_version_number 2018/1
_olex2_submission_special_instructions 'No special instructions were received'
_oxdiff_exptl_absorpt_empirical_details
;
Empirical correction (ABSPACK) includes:
- Absorption correction using spherical harmonics
- Frame scaling
;
_oxdiff_exptl_absorpt_empirical_full_max 1.445
_oxdiff_exptl_absorpt_empirical_full_min 0.782

loop_
_space_group_symop_operation_xyz
'x, y, z'
'-x, -y, z'
'-x, y, -z'
'x, -y, -z'
'z, x, y'
'z, -x, -y'
'-z, -x, y'
'-z, x, -y'
'y, z, x'
'-y, z, -x'
'y, -z, -x'
'-y, -z, x'
'y, x, z'
'-y, -x, z'
'y, -x, -z'
'-y, x, -z'
'x, z, y'
'-x, z, -y'
'-x, -z, y'
'x, -z, -y'
'z, y, x'
'z, -y, -x'
'-z, y, -x'
'-z, -y, x'
'x, y+1/2, z+1/2'
'-x, -y+1/2, z+1/2'
'-x, y+1/2, -z+1/2'
'x, -y+1/2, -z+1/2'
'z, x+1/2, y+1/2'
'z, -x+1/2, -y+1/2'
'-z, -x+1/2, y+1/2'
'-z, x+1/2, -y+1/2'
'y, z+1/2, x+1/2'
'-y, z+1/2, -x+1/2'
'y, -z+1/2, -x+1/2'
'-y, -z+1/2, x+1/2'
'y, x+1/2, z+1/2'
'-y, -x+1/2, z+1/2'
'y, -x+1/2, -z+1/2'
'-y, x+1/2, -z+1/2'
'x, z+1/2, y+1/2'
'-x, z+1/2, -y+1/2'
'-x, -z+1/2, y+1/2'
'x, -z+1/2, -y+1/2'
'z, y+1/2, x+1/2'
'z, -y+1/2, -x+1/2'
'-z, y+1/2, -x+1/2'
'-z, -y+1/2, x+1/2'
'x+1/2, y, z+1/2'
'-x+1/2, -y, z+1/2'
'-x+1/2, y, -z+1/2'
'x+1/2, -y, -z+1/2'
'z+1/2, x, y+1/2'
'z+1/2, -x, -y+1/2'
'-z+1/2, -x, y+1/2'
'-z+1/2, x, -y+1/2'
'y+1/2, z, x+1/2'
'-y+1/2, z, -x+1/2'
'y+1/2, -z, -x+1/2'
'-y+1/2, -z, x+1/2'
'y+1/2, x, z+1/2'
'-y+1/2, -x, z+1/2'
'y+1/2, -x, -z+1/2'
'-y+1/2, x, -z+1/2'
'x+1/2, z, y+1/2'
'-x+1/2, z, -y+1/2'
'-x+1/2, -z, y+1/2'
'x+1/2, -z, -y+1/2'
'z+1/2, y, x+1/2'
'z+1/2, -y, -x+1/2'
'-z+1/2, y, -x+1/2'
'-z+1/2, -y, x+1/2'
'x+1/2, y+1/2, z'
'-x+1/2, -y+1/2, z'
'-x+1/2, y+1/2, -z'
'x+1/2, -y+1/2, -z'
'z+1/2, x+1/2, y'
'z+1/2, -x+1/2, -y'
'-z+1/2, -x+1/2, y'
'-z+1/2, x+1/2, -y'
'y+1/2, z+1/2, x'
'-y+1/2, z+1/2, -x'
'y+1/2, -z+1/2, -x'
'-y+1/2, -z+1/2, x'
'y+1/2, x+1/2, z'
'-y+1/2, -x+1/2, z'
'y+1/2, -x+1/2, -z'
'-y+1/2, x+1/2, -z'
'x+1/2, z+1/2, y'
'-x+1/2, z+1/2, -y'
'-x+1/2, -z+1/2, y'
'x+1/2, -z+1/2, -y'
'z+1/2, y+1/2, x'
'z+1/2, -y+1/2, -x'
'-z+1/2, y+1/2, -x'
'-z+1/2, -y+1/2, x'

loop_
_atom_site_label
_atom_site_type_symbol
_atom_site_fract_x
_atom_site_fract_y
_atom_site_fract_z
_atom_site_U_iso_or_equiv
_atom_site_adp_type
_atom_site_occupancy
_atom_site_site_symmetry_order
_atom_site_calc_flag
_atom_site_refinement_flags_posn
_atom_site_refinement_flags_adp
_atom_site_refinement_flags_occupancy
_atom_site_disorder_assembly
_atom_site_disorder_group
Cs1 Cs 0.58656(4) 0.41344(4) 0.41344(4) 0.0714(7) Uani 1 6 d S T P . .
Si1 Si 0.500000 0.26058(16) 0.500000 0.0455(11) Uani 1 4 d S T P . .
Br1 Br 0.7108(2) 0.2108(2) 0.2892(2) 0.0316(17) Uani 0.2 6 d S T P A 2
O1 O 0.4990(2) 0.2747(2) 0.4398(2) 0.0419(13) Uani 1 1 d . . . . .
C4 C 0.6127(5) 0.3078(3) 0.3078(3) 0.047(3) Uani 1 2 d S T P . .
H4A H 0.590025 0.288907 0.288907 0.057 Uiso 1 2 calc RS T P . .
H4B H 0.644969 0.298290 0.298289 0.057 Uiso 1 2 calc RS T P . .
C3 C 0.6057(4) 0.2962(3) 0.3603(4) 0.048(2) Uani 1 1 d . . . . .
C2 C 0.5566(4) 0.2871(3) 0.3717(4) 0.046(2) Uani 1 1 d . . . . .
H2 H 0.533783 0.284734 0.347215 0.055 Uiso 1 1 calc R . . . .
C1 C 0.5430(3) 0.2818(3) 0.4196(4) 0.0403(18) Uani 1 1 d . . . . .
C5 C 0.500000 0.1895(9) 0.500000 0.112(14) Uani 1 4 d DS T P . .
C6 C 0.4833(8) 0.1653(7) 0.4598(7) 0.073(7) Uani 0.5 1 d D U . . .
H6 H 0.472084 0.181871 0.432914 0.088 Uiso 0.5 1 calc R . . . .
O5 O 0.6003(14) 0.3997(14) 0.5077(14) 0.109(13) Uani 0.5 2 d S T P . .
C8 C 0.500000 0.0890(9) 0.500000 0.096(9) Uani 1 4 d DS TU P . .
H8 H 0.500000 0.0554(10) 0.500000 0.115 Uiso 1 4 d DRS T P . .
C7 C 0.4840(9) 0.1157(7) 0.4611(8) 0.082(8) Uani 0.5 1 d D U . . .
H7 H 0.473078 0.099163 0.434042 0.098 Uiso 0.5 1 calc R . . . .
Br2 Br 0.750000 0.250000 0.250000 0.067(7) Uani 0.1999 24 d S T P B 1
Br3 Br 0.6308(5) 0.1308(5) 0.3692(5) 0.080(8) Uani 0.20(2) 6 d S T P . .

loop_
_atom_site_aniso_label
_atom_site_aniso_U_11
_atom_site_aniso_U_22
_atom_site_aniso_U_33
_atom_site_aniso_U_23
_atom_site_aniso_U_13
_atom_site_aniso_U_12
Cs1 0.0714(7) 0.0714(7) 0.0714(7) -0.0070(5) 0.0070(5) 0.0070(5)
Si1 0.0516(16) 0.033(2) 0.0516(16) 0.000 0.010(2) 0.000
Br1 0.0316(17) 0.0316(17) 0.0316(17) -0.003(2) -0.003(2) 0.003(2)
O1 0.034(3) 0.054(3) 0.037(3) -0.001(2) -0.002(3) -0.001(3)
C4 0.043(6) 0.049(4) 0.049(4) -0.012(6) 0.003(4) 0.003(4)
C3 0.056(5) 0.038(4) 0.050(5) 0.007(4) 0.004(4) 0.010(4)
C2 0.055(5) 0.035(4) 0.048(4) 0.007(4) -0.006(4) -0.002(4)
C1 0.030(3) 0.043(4) 0.048(5) -0.006(4) -0.001(4) -0.006(3)
C5 0.14(2) 0.048(14) 0.14(2) 0.000 -0.01(4) 0.000
C6 0.072(11) 0.046(8) 0.102(13) 0.003(9) 0.007(10) -0.005(8)
O5 0.122(19) 0.122(19) 0.08(2) 0.002(17) -0.002(17) -0.04(2)
C8 0.095(9) 0.097(13) 0.095(9) 0.000 0.003(11) 0.000
C7 0.101(13) 0.048(9) 0.096(13) -0.005(9) 0.006(10) -0.006(9)
Br2 0.067(7) 0.067(7) 0.067(7) 0.000 0.000 0.000
Br3 0.080(8) 0.080(8) 0.080(8) -0.015(6) -0.015(6) 0.015(6)

loop_
_atom_type_symbol
_atom_type_description
_atom_type_scat_dispersion_real
_atom_type_scat_dispersion_imag
_atom_type_scat_source
C C 0.0181 0.0091 'International Tables Vol C Tables 4.2.6.8 and 6.1.1.4'
H H 0.0000 0.0000 'International Tables Vol C Tables 4.2.6.8 and 6.1.1.4'
Br Br -0.6763 1.2805 'International Tables Vol C Tables 4.2.6.8 and 6.1.1.4'
Cs Cs -0.7457 7.9052 'International Tables Vol C Tables 4.2.6.8 and 6.1.1.4'
O O 0.0492 0.0322 'International Tables Vol C Tables 4.2.6.8 and 6.1.1.4'
Si Si 0.2541 0.3302 'International Tables Vol C Tables 4.2.6.8 and 6.1.1.4'
N N 0.0311 0.0180 'International Tables Vol C Tables 4.2.6.8 and 6.1.1.4'

loop_
_geom_angle_atom_site_label_1
_geom_angle_atom_site_label_2
_geom_angle_atom_site_label_3
_geom_angle
_geom_angle_site_symmetry_1
_geom_angle_site_symmetry_3
C3 Cs1 C3 55.9(3) 17 23_656
C3 Cs1 C3 55.9(3) 7_665 10_656
C3 Cs1 C3 55.9(3) 7_665 .
C3 Cs1 C3 21.3(4) 17 7_665
C3 Cs1 C3 40.7(3) 17 .
C3 Cs1 C3 64.4(4) 23_656 7_665
C3 Cs1 C3 40.7(3) 23_656 10_656
C3 Cs1 C3 55.9(3) 17 14_665
C3 Cs1 C3 21.3(4) 14_665 10_656
C3 Cs1 C3 55.9(3) 23_656 14_665
C3 Cs1 C3 21.3(4) 23_656 .
C3 Cs1 C3 40.7(3) 7_665 14_665
C3 Cs1 C3 64.4(4) 14_665 .
C3 Cs1 C3 64.4(4) 17 10_656
C3 Cs1 C3 55.9(3) 10_656 .
C3 Cs1 C2 37.8(2) 14_665 10_656
C3 Cs1 C2 37.8(2) 7_665 17
C3 Cs1 C2 86.4(3) 17 10_656
C3 Cs1 C2 37.8(2) 23_656 .
C3 Cs1 C2 86.4(3) 10_656 17
C3 Cs1 C2 71.2(3) 7_665 .
C3 Cs1 C2 77.0(2) 7_665 10_656
C3 Cs1 C2 86.4(3) 14_665 .
C3 Cs1 C2 77.0(2) 14_665 17
C3 Cs1 C2 77.0(2) 10_656 .
C3 Cs1 C2 51.5(2) . 17
C3 Cs1 C2 22.0(2) . .
C3 Cs1 C2 51.5(2) 23_656 10_656
C3 Cs1 C2 22.0(2) 17 17
C3 Cs1 C2 71.2(3) 23_656 17
C3 Cs1 C2 22.0(2) 10_656 10_656
C3 Cs1 C2 51.5(2) 17 .
C3 Cs1 C2 71.2(3) . 10_656
C2 Cs1 C2 89.2(3) . 10_656
C2 Cs1 C2 52.0(3) . 17
C2 Cs1 C2 108.2(4) 17 10_656
O5 Cs1 C3 87.5(11) 10_656 14_665
O5 Cs1 C3 104.5(10) 7_665 23_656
O5 Cs1 C3 87.5(11) 7_665 .
O5 Cs1 C3 143.4(11) . 17
O5 Cs1 C3 104.5(10) . 14_665
O5 Cs1 C3 87.5(11) 7_665 17
O5 Cs1 C3 143.4(11) . 7_665
O5 Cs1 C3 104.5(10) 10_656 17
O5 Cs1 C3 143.4(11) 10_656 23_656
O5 Cs1 C3 87.5(11) . 10_656
O5 Cs1 C3 104.5(10) . .
O5 Cs1 C3 104.5(10) 7_665 7_665
O5 Cs1 C3 143.4(11) 10_656 .
O5 Cs1 C3 87.5(11) 10_656 7_665
O5 Cs1 C3 143.4(11) 7_665 14_665
O5 Cs1 C3 87.5(11) . 23_656
O5 Cs1 C3 104.5(10) 10_656 10_656
O5 Cs1 C3 143.4(11) 7_665 10_656
O5 Cs1 C2 101.5(7) 10_656 10_656
O5 Cs1 C2 67.0(10) 7_665 17
O5 Cs1 C2 101.5(7) . .
O5 Cs1 C2 67.0(10) 7_665 .
O5 Cs1 C2 101.5(7) 10_656 17
O5 Cs1 C2 153.5(6) 10_656 .
O5 Cs1 C2 153.5(6) 7_665 10_656
O5 Cs1 C2 153.5(6) . 17
O5 Cs1 C2 67.0(10) . 10_656
O5 Cs1 O5 105.1(13) 7_665 10_656
O5 Cs1 O5 105.1(13) . 10_656
O5 Cs1 O5 105.1(13) . 7_665
O1 Si1 O1 85.3(4) 23_656 3_656
O1 Si1 O1 153.7(5) 3_656 .
O1 Si1 O1 88.8(4) 23_656 .
O1 Si1 O1 153.7(5) 23_656 21
O1 Si1 O1 88.8(4) 3_656 21
O1 Si1 O1 85.3(4) 21 .
O1 Si1 C5 103.2(3) 3_656 .
O1 Si1 C5 103.2(3) . .
O1 Si1 C5 103.2(3) 23_656 .
O1 Si1 C5 103.2(3) 21 .
C1 O1 Si1 114.9(6) . .
H4A C4 H4B 107.7 . .
C3 C4 H4A 108.9 . .
C3 C4 H4A 108.9 17 .
C3 C4 H4B 108.9 . .
C3 C4 H4B 108.9 17 .
C3 C4 C3 113.3(11) . 17
C4 C3 Cs1 102.9(6) . .
C3 C3 Cs1 79.33(18) 23_656 .
C3 C3 C4 126.4(7) 23_656 .
C3 C3 C2 121.4(6) 23_656 .
C2 C3 Cs1 85.9(6) . .
C2 C3 C4 112.1(10) . .
Cs1 C2 H2 116.0 . .
C3 C2 Cs1 72.1(6) . .
C3 C2 H2 120.3 . .
C1 C2 Cs1 82.3(5) . .
C1 C2 C3 119.5(10) . .
C1 C2 H2 120.3 . .
O1 C1 Cs1 116.0(5) . .
O1 C1 C2 130.9(9) . .
O1 C1 C1 110.1(5) . 23_656
C2 C1 Cs1 76.8(5) . .
C2 C1 C1 119.0(6) . 23_656
C1 C1 Cs1 79.02(14) 23_656 .
C6 C5 Si1 119.1(13) 21 .
C6 C5 Si1 119.1(13) 23_656 .
C6 C5 Si1 119.1(13) . .
C6 C5 Si1 119.1(13) 3_656 .
C6 C5 C6 39(2) 21 .
C6 C5 C6 108(2) 3_656 21
C6 C5 C6 108(2) 23_656 .
C6 C5 C6 39(2) 3_656 23_656
C6 C5 C6 122(3) 3_656 .
C6 C5 C6 122(3) 23_656 21
C5 C6 H6 121.3 . .
C7 C6 C5 117(3) . .
C7 C6 H6 121.3 . .
C7 C8 H8 122.4(14) 21 .
C7 C8 H8 122.4(14) 3_656 .
C7 C8 H8 122.4(14) 23_656 .
C7 C8 H8 122.4(14) . .
C7 C8 C7 38(2) 23_656 3_656
C7 C8 C7 102(3) 21 3_656
C7 C8 C7 115(3) 21 23_656
C7 C8 C7 38(2) 21 .
C7 C8 C7 102(3) . 23_656
C7 C8 C7 115(3) . 3_656
C6 C7 C8 124(3) . .
C6 C7 H7 118.0 . .
C8 C7 H7 118.0 . .

loop_
_geom_bond_atom_site_label_1
_geom_bond_atom_site_label_2
_geom_bond_distance
_geom_bond_site_symmetry_2
Cs1 C3 3.606(10) 17
Cs1 C3 3.607(10) .
Cs1 C3 3.606(10) 10_656
Cs1 C3 3.606(10) 23_656
Cs1 C3 3.606(10) 7_665
Cs1 C3 3.606(10) 14_665
Cs1 C2 3.781(10) .
Cs1 C2 3.781(10) 10_656
Cs1 C2 3.781(10) 17
Cs1 O5 2.67(4) .
Cs1 O5 2.67(4) 10_656
Cs1 O5 2.67(4) 7_665
Si1 O1 1.715(6) 3_656
Si1 O1 1.715(6) .
Si1 O1 1.715(6) 23_656
Si1 O1 1.715(6) 21
Si1 C5 1.97(2) .
O1 C1 1.357(10) .
C4 H4A 0.9700 .
C4 H4B 0.9700 .
C4 C3 1.503(12) .
C4 C3 1.503(12) 17
C3 C3 1.33(2) 23_656
C3 C2 1.417(16) .
C2 H2 0.9300 .
C2 C1 1.388(15) .
C1 C1 1.466(18) 23_656
C5 C6 1.380(12) 21
C5 C6 1.380(12) 23_656
C5 C6 1.380(12) 3_656
C5 C6 1.380(12) .
C6 H6 0.9300 .
C6 C7 1.374(11) .
C8 H8 0.930(13) .
C8 C7 1.382(11) 23_656
C8 C7 1.382(11) 3_656
C8 C7 1.382(11) 21
C8 C7 1.382(11) .
C7 H7 0.9300 .

loop_
_twin_individual_id
_twin_individual_mass_fraction_refined
1 0.91(2)
2 0.09(2)
